data_7232838
loop_
_publ_author_name
'Xu, Yuangang'
'Li, Dongxue'
'Lin, Qiuhan'
'Wang, Pengcheng'
'Lu, Ming'

_publ_section_title
;
 From BTO2&#x2212; to HBTO&#x2212; insensitive energetic salt: a route to
 boost energy
;
_journal_issue 25
_journal_name_full CrystEngComm
_journal_page_first 3873
_journal_paper_doi 10.1039/C9CE00690G
_journal_volume 21
_journal_year 2019
_chemical_formula_moiety 'C2 N8 O2, 2(H2 O), C4 H10 N10'
_chemical_formula_sum 'C6 H14 N18 O4'
_chemical_formula_weight 402.35
_space_group_crystal_system monoclinic
_space_group_IT_number 14
_space_group_name_Hall '-P 2ybc'
_space_group_name_H-M_alt 'P 1 21/c 1'
_symmetry_space_group_name_Hall '-P 2ybc'
_symmetry_space_group_name_H-M 'P 1 21/c 1'
_atom_sites_solution_hydrogens mixed
_atom_sites_solution_primary dual
_audit_creation_date 2016-12-04
_audit_creation_method
;
Olex2 1.2-beta
(compiled 2016.11.24 svn.r3356 for OlexSys, GUI svn.r5267)
;
_audit_update_record
;
2019-03-16 deposited with the CCDC.    2019-05-28 downloaded from the CCDC.
;
_cell_angle_alpha 90
_cell_angle_beta 110.499(4)
_cell_angle_gamma 90
_cell_formula_units_Z 2
_cell_length_a 8.9135(17)
_cell_length_b 14.392(3)
_cell_length_c 6.7544(14)
_cell_measurement_reflns_used 955
_cell_measurement_temperature 205
_cell_measurement_theta_max 20.712
_cell_measurement_theta_min 2.821
_cell_volume 811.6(3)
_computing_cell_refinement 'SAINT v7.68A (Bruker, 2009)'
_computing_data_reduction 'SAINT v7.68A (Bruker, 2009)'
_computing_molecular_graphics 'Olex2 (Dolomanov et al., 2009)'
_computing_publication_material 'Olex2 (Dolomanov et al., 2009)'
_computing_structure_refinement 'ShelXL (Sheldrick, 2015)'
_computing_structure_solution 'ShelXT (Sheldrick, 2015)'
_diffrn_ambient_temperature 205
_diffrn_measured_fraction_theta_full 0.994
_diffrn_measured_fraction_theta_max 0.990
_diffrn_measurement_device_type 'Bruker APEX-II CCD'
_diffrn_measurement_method '\f and \w scans'
_diffrn_radiation_type MoK\a
_diffrn_radiation_wavelength 0.71073
_diffrn_reflns_av_R_equivalents 0.0535
_diffrn_reflns_av_unetI/netI 0.0552
_diffrn_reflns_Laue_measured_fraction_full 0.994
_diffrn_reflns_Laue_measured_fraction_max 0.990
_diffrn_reflns_limit_h_max 9
_diffrn_reflns_limit_h_min -11
_diffrn_reflns_limit_k_max 18
_diffrn_reflns_limit_k_min -18
_diffrn_reflns_limit_l_max 8
_diffrn_reflns_limit_l_min -7
_diffrn_reflns_number 6965
_diffrn_reflns_point_group_measured_fraction_full 0.994
_diffrn_reflns_point_group_measured_fraction_max 0.990
_diffrn_reflns_theta_full 26.000
_diffrn_reflns_theta_max 27.636
_diffrn_reflns_theta_min 2.439
_diffrn_standards_number 0
_exptl_absorpt_coefficient_mu 0.138
_exptl_absorpt_correction_T_max 0.7456
_exptl_absorpt_correction_T_min 0.6417
_exptl_absorpt_correction_type multi-scan
_exptl_absorpt_process_details
;
SADABS-2008/1 (Bruker,2008) was used for absorption correction.
wR2(int) was 0.0758 before and 0.0585 after correction.
The Ratio of minimum to maximum transmission is 0.8606.
The \l/2 correction factor is 0.0015.
;
_exptl_crystal_colour colourless
_exptl_crystal_colour_primary colourless
_exptl_crystal_density_diffrn 1.646
_exptl_crystal_description needle
_exptl_crystal_F_000 416
_exptl_crystal_size_max 0.25
_exptl_crystal_size_mid 0.12
_exptl_crystal_size_min 0.05
_refine_diff_density_max 0.625
_refine_diff_density_min -0.660
_refine_diff_density_rms 0.072
_refine_ls_extinction_method none
_refine_ls_goodness_of_fit_ref 1.030
_refine_ls_hydrogen_treatment constr
_refine_ls_matrix_type full
_refine_ls_number_parameters 131
_refine_ls_number_reflns 1869
_refine_ls_number_restraints 0
_refine_ls_restrained_S_all 1.030
_refine_ls_R_factor_all 0.0779
_refine_ls_R_factor_gt 0.0556
_refine_ls_shift/su_max 0.000
_refine_ls_shift/su_mean 0.000
_refine_ls_structure_factor_coef Fsqd
_refine_ls_weighting_details 'w=1/[\s^2^(Fo^2^)+(0.1010P)^2^+0.1870P] where P=(Fo^2^+2Fc^2^)/3'
_refine_ls_weighting_scheme calc
_refine_ls_wR_factor_gt 0.1599
_refine_ls_wR_factor_ref 0.1751
_reflns_Friedel_coverage 0.000
_reflns_number_gt 1326
_reflns_number_total 1869
_reflns_threshold_expression 'I > 2\s(I)'
_cod_data_source_file c9ce00690g2.cif
_cod_data_source_block zz
_cod_depositor_comments 'Adding full bibliography for 7232837--7232838.cif.'
_cod_database_code 7232838
_shelx_space_group_comment
;
The symmetry employed for this shelxl refinement is uniquely defined
by the following loop, which should always be used as a source of
symmetry information in preference to the above space-group names.
They are only intended as comments.
;
_olex2_refinement_description
;
1. Fixed Uiso
 At 1.2 times of:
  All N(H) groups, All N(H,H) groups
 At 1.5 times of:
  All O(H,H) groups
2.a Free rotating group:
 O2(H2A,H2B)
2.b Rotating group:
 N1(H1A,H1B)
2.c Aromatic/amide H refined with riding coordinates:
 N4(H4)
2.d X=CH2 refined with riding coordinates:
 N5(H5A,H5B)
;
_shelx_shelxl_version_number 2014/7
_olex2_submission_special_instructions 'No special instructions were received'

loop_
_space_group_symop_operation_xyz
'x, y, z'
'-x, y+1/2, -z+1/2'
'-x, -y, -z'
'x, -y-1/2, z-1/2'

loop_
_atom_site_label
_atom_site_type_symbol
_atom_site_fract_x
_atom_site_fract_y
_atom_site_fract_z
_atom_site_U_iso_or_equiv
_atom_site_adp_type
_atom_site_occupancy
_atom_site_site_symmetry_order
_atom_site_calc_flag
_atom_site_refinement_flags_posn
O1 O 0.7028(2) 0.63726(11) 0.5466(3) 0.0309(5) Uani 1 1 d .
O2 O 0.4862(2) 0.71941(12) 0.1956(3) 0.0371(5) Uani 1 1 d .
H2A H 0.5589 0.7057 0.3124 0.056 Uiso 1 1 d G
H2B H 0.4908 0.7771 0.1712 0.056 Uiso 1 1 d G
N2 N -0.0506(2) 0.62427(12) 0.0418(3) 0.0214(5) Uani 1 1 d .
N4 N 0.1984(3) 0.65796(13) 0.1235(3) 0.0248(5) Uani 1 1 d .
H4 H 0.2878 0.6890 0.1627 0.030 Uiso 1 1 calc R
N5 N 0.0204(3) 0.78255(13) 0.1196(4) 0.0269(5) Uani 1 1 d .
H5A H 0.0953 0.8246 0.1554 0.032 Uiso 1 1 calc R
H5B H -0.0783 0.7982 0.0981 0.032 Uiso 1 1 calc R
N9 N 0.5992(3) 0.41006(13) 0.3915(4) 0.0300(5) Uani 1 1 d .
N3 N 0.1864(2) 0.56371(13) 0.0799(3) 0.0261(5) Uani 1 1 d .
N6 N 0.6847(2) 0.55095(13) 0.4786(3) 0.0243(5) Uani 1 1 d .
N1 N -0.2143(3) 0.63961(14) 0.0001(4) 0.0300(5) Uani 1 1 d .
H1A H -0.2490 0.6020 0.0739 0.036 Uiso 1 1 d GR
H1B H -0.2278 0.6960 0.0340 0.036 Uiso 1 1 d GR
N7 N 0.7914(3) 0.50900(15) 0.4090(4) 0.0357(6) Uani 1 1 d .
N8 N 0.7378(3) 0.42387(15) 0.3578(4) 0.0398(6) Uani 1 1 d .
C2 C 0.0356(3) 0.54556(14) 0.0305(4) 0.0213(5) Uani 1 1 d .
C1 C 0.0566(3) 0.69510(15) 0.0979(4) 0.0218(5) Uani 1 1 d .
C3 C 0.5663(3) 0.49029(15) 0.4673(4) 0.0224(5) Uani 1 1 d .

loop_
_atom_site_aniso_label
_atom_site_aniso_U_11
_atom_site_aniso_U_22
_atom_site_aniso_U_33
_atom_site_aniso_U_23
_atom_site_aniso_U_13
_atom_site_aniso_U_12
O1 0.0280(11) 0.0181(8) 0.0457(12) -0.0022(7) 0.0116(9) -0.0047(7)
O2 0.0257(11) 0.0265(9) 0.0540(13) 0.0065(8) 0.0075(9) -0.0043(7)
N2 0.0174(11) 0.0166(9) 0.0299(11) 0.0009(7) 0.0079(9) 0.0004(7)
N4 0.0210(11) 0.0178(9) 0.0338(11) -0.0005(8) 0.0071(9) -0.0029(7)
N5 0.0238(12) 0.0194(10) 0.0395(13) -0.0041(8) 0.0138(10) -0.0022(8)
N9 0.0307(13) 0.0212(10) 0.0433(13) -0.0046(9) 0.0197(10) 0.0000(9)
N3 0.0240(12) 0.0185(10) 0.0339(12) 0.0017(8) 0.0076(9) -0.0007(8)
N6 0.0213(11) 0.0179(9) 0.0341(12) 0.0028(8) 0.0102(9) 0.0011(7)
N1 0.0225(12) 0.0200(10) 0.0514(14) 0.0008(9) 0.0178(10) 0.0022(8)
N7 0.0322(14) 0.0272(11) 0.0569(16) 0.0047(10) 0.0270(12) 0.0040(9)
N8 0.0410(15) 0.0274(11) 0.0632(17) 0.0017(11) 0.0333(13) 0.0044(10)
C2 0.0198(13) 0.0179(11) 0.0249(12) 0.0030(8) 0.0063(10) 0.0010(9)
C1 0.0219(13) 0.0211(11) 0.0219(12) 0.0021(8) 0.0072(9) -0.0024(9)
C3 0.0221(13) 0.0151(10) 0.0298(12) 0.0007(8) 0.0088(10) 0.0006(8)

loop_
_atom_type_symbol
_atom_type_description
_atom_type_scat_dispersion_real
_atom_type_scat_dispersion_imag
_atom_type_scat_source
C C 0.0033 0.0016 'International Tables Vol C Tables 4.2.6.8 and 6.1.1.4'
H H 0.0000 0.0000 'International Tables Vol C Tables 4.2.6.8 and 6.1.1.4'
N N 0.0061 0.0033 'International Tables Vol C Tables 4.2.6.8 and 6.1.1.4'
O O 0.0106 0.0060 'International Tables Vol C Tables 4.2.6.8 and 6.1.1.4'

loop_
_geom_angle_atom_site_label_1
_geom_angle_atom_site_label_2
_geom_angle_atom_site_label_3
_geom_angle
_geom_angle_site_symmetry_3
H2A O2 H2B 109.5 .
C2 N2 N1 132.49(19) .
C1 N2 N1 121.26(19) .
C1 N2 C2 106.2(2) .
N3 N4 H4 124.2 .
C1 N4 H4 124.2 .
C1 N4 N3 111.61(19) .
H5A N5 H5B 120.0 .
C1 N5 H5A 120.0 .
C1 N5 H5B 120.0 .
C3 N9 N8 105.9(2) .
C2 N3 N4 104.39(19) .
O1 N6 N7 122.1(2) .
O1 N6 C3 129.0(2) .
N7 N6 C3 108.9(2) .
N2 N1 H1A 110.1 .
N2 N1 H1B 109.1 .
H1A N1 H1B 109.0 .
N8 N7 N6 105.9(2) .
N7 N8 N9 111.3(2) .
N2 C2 C2 123.9(3) 3_565
N3 C2 N2 111.55(19) .
N3 C2 C2 124.6(3) 3_565
N4 C1 N2 106.2(2) .
N5 C1 N2 124.9(2) .
N5 C1 N4 128.9(2) .
N9 C3 N6 108.0(2) .
N9 C3 C3 127.2(3) 3_666
N6 C3 C3 124.8(3) 3_666

loop_
_geom_bond_atom_site_label_1
_geom_bond_atom_site_label_2
_geom_bond_distance
_geom_bond_site_symmetry_2
O1 N6 1.315(2) .
O2 H2A 0.8501 .
O2 H2B 0.8501 .
N2 N1 1.403(3) .
N2 C2 1.386(3) .
N2 C1 1.358(3) .
N4 H4 0.8700 .
N4 N3 1.384(3) .
N4 C1 1.327(3) .
N5 H5A 0.8700 .
N5 H5B 0.8700 .
N5 C1 1.320(3) .
N9 N8 1.347(3) .
N9 C3 1.337(3) .
N3 C2 1.293(3) .
N6 N7 1.343(3) .
N6 C3 1.350(3) .
N1 H1A 0.8633 .
N1 H1B 0.8629 .
N7 N8 1.316(3) .
C2 C2 1.453(4) 3_565
C3 C3 1.428(5) 3_666

loop_
_geom_torsion_atom_site_label_1
_geom_torsion_atom_site_label_2
_geom_torsion_atom_site_label_3
_geom_torsion_atom_site_label_4
_geom_torsion
_geom_torsion_site_symmetry_4
O1 N6 N7 N8 178.9(2) .
O1 N6 C3 N9 -178.9(2) .
O1 N6 C3 C3 -0.8(5) 3_666
N4 N3 C2 N2 -0.4(3) .
N4 N3 C2 C2 179.2(3) 3_565
N3 N4 C1 N2 1.5(3) .
N3 N4 C1 N5 -178.2(2) .
N6 N7 N8 N9 0.4(3) .
N1 N2 C2 N3 178.7(2) .
N1 N2 C2 C2 -1.0(5) 3_565
N1 N2 C1 N4 -179.4(2) .
N1 N2 C1 N5 0.3(4) .
N7 N6 C3 N9 0.3(3) .
N7 N6 C3 C3 178.4(3) 3_666
N8 N9 C3 N6 -0.1(3) .
N8 N9 C3 C3 -178.2(3) 3_666
C2 N2 C1 N4 -1.7(3) .
C2 N2 C1 N5 178.0(2) .
C1 N2 C2 N3 1.4(3) .
C1 N2 C2 C2 -178.3(3) 3_565
C1 N4 N3 C2 -0.7(3) .
C3 N9 N8 N7 -0.2(3) .
C3 N6 N7 N8 -0.4(3) .
